data_7720984
loop_
_publ_author_name
'Hu, Xiaoqiang'
'Yue, Jingfeng'
'Zhang, Yuxing'
'Jian, Zhongbao'

_publ_section_title
;
 Design of hybrid steric &#x3b1;-diimine nickel precatalysts with
 intramolecular &#x3c0;-&#x3c0; interactions for the synthesis of
 polyethylene elastomers.
;
_journal_issue 15
_journal_name_full 'Dalton transactions (Cambridge, England : 2003)'
_journal_page_first 6182
_journal_page_last 6190
_journal_paper_doi 10.1039/d6dt00369a
_journal_volume 55
_journal_year 2026
_chemical_formula_moiety 'C58 H52 Br2 N2 Ni'
_chemical_formula_sum 'C58 H52 Br2 N2 Ni'
_chemical_formula_weight 995.54
_space_group_crystal_system orthorhombic
_space_group_IT_number 56
_space_group_name_Hall '-P 2ab 2ac'
_space_group_name_H-M_alt 'P c c n'
_atom_sites_solution_hydrogens mixed
_atom_sites_solution_primary direct
_audit_creation_date 2025-11-16
_audit_creation_method
;
Olex2 1.2
(compiled 2018.05.29 svn.r3508 for OlexSys, GUI svn.r5506)
;
_audit_update_record
;
2025-11-17 deposited with the CCDC.	2026-03-23 downloaded from the CCDC.
;
_cell_angle_alpha 90
_cell_angle_beta 90
_cell_angle_gamma 90
_cell_formula_units_Z 4
_cell_length_a 14.7079(6)
_cell_length_b 19.3048(9)
_cell_length_c 22.4475(8)
_cell_measurement_reflns_used 6273
_cell_measurement_temperature 301(2)
_cell_measurement_theta_max 24.990
_cell_measurement_theta_min 2.514
_cell_volume 6373.6(5)
_computing_cell_refinement 'SAINT V8.38A (?, 2016)'
_computing_data_reduction 'SAINT V8.38A (?, 2016)'
_computing_molecular_graphics 'Olex2 (Dolomanov et al., 2009)'
_computing_publication_material 'Olex2 (Dolomanov et al., 2009)'
_computing_structure_refinement 'ShelXL (Sheldrick, 2015)'
_computing_structure_solution 'SIR2004 (Burla et al.,  2007)'
_diffrn_ambient_temperature 301.15
_diffrn_measured_fraction_theta_full 0.995
_diffrn_measured_fraction_theta_max 0.990
_diffrn_measurement_device_type 'bruker apex ccd'
_diffrn_radiation_type MoK\a
_diffrn_radiation_wavelength 0.71073
_diffrn_reflns_av_R_equivalents 0.1044
_diffrn_reflns_av_unetI/netI 0.1062
_diffrn_reflns_Laue_measured_fraction_full 0.995
_diffrn_reflns_Laue_measured_fraction_max 0.990
_diffrn_reflns_limit_h_max 20
_diffrn_reflns_limit_h_min -19
_diffrn_reflns_limit_k_max 27
_diffrn_reflns_limit_k_min -18
_diffrn_reflns_limit_l_max 31
_diffrn_reflns_limit_l_min -28
_diffrn_reflns_number 46688
_diffrn_reflns_point_group_measured_fraction_full 0.995
_diffrn_reflns_point_group_measured_fraction_max 0.990
_diffrn_reflns_theta_full 25.242
_diffrn_reflns_theta_max 30.150
_diffrn_reflns_theta_min 2.515
_exptl_absorpt_coefficient_mu 1.588
_exptl_absorpt_correction_T_max 0.7460
_exptl_absorpt_correction_T_min 0.6077
_exptl_absorpt_correction_type multi-scan
_exptl_absorpt_process_details
;
SADABS-2016/2 (Bruker,2016/2) was used for absorption correction.
wR2(int) was 0.0671 before and 0.0521 after correction.
The Ratio of minimum to maximum transmission is 0.8146.
The \l/2 correction factor is Not present.
;
_exptl_crystal_colour brown
_exptl_crystal_colour_primary brown
_exptl_crystal_density_diffrn 1.037
_exptl_crystal_description needle
_exptl_crystal_F_000 2048
_exptl_crystal_size_max 3.0
_exptl_crystal_size_mid 0.12
_exptl_crystal_size_min 0.1
_refine_diff_density_max 3.053
_refine_diff_density_min -0.532
_refine_diff_density_rms 0.137
_refine_ls_extinction_method none
_refine_ls_goodness_of_fit_ref 1.154
_refine_ls_hydrogen_treatment mixed
_refine_ls_matrix_type full
_refine_ls_number_parameters 293
_refine_ls_number_reflns 9333
_refine_ls_number_restraints 0
_refine_ls_restrained_S_all 1.154
_refine_ls_R_factor_all 0.2145
_refine_ls_R_factor_gt 0.1095
_refine_ls_shift/su_max 0.000
_refine_ls_shift/su_mean 0.000
_refine_ls_structure_factor_coef Fsqd
_refine_ls_weighting_details 'w=1/[\s^2^(Fo^2^)+(0.2000P)^2^] where P=(Fo^2^+2Fc^2^)/3'
_refine_ls_weighting_scheme calc
_refine_ls_wR_factor_gt 0.3377
_refine_ls_wR_factor_ref 0.3981
_reflns_Friedel_coverage 0.000
_reflns_number_gt 3759
_reflns_number_total 9333
_reflns_threshold_expression 'I > 2\s(I)'
_cod_data_source_file d6dt00369a2.cif
_cod_data_source_block 2025102901_0m_pl_sq
_cod_database_code 7720984
_shelx_shelxl_version_number 2016/6
_shelx_space_group_comment
;
The symmetry employed for this shelxl refinement is uniquely defined
by the following loop, which should always be used as a source of
symmetry information in preference to the above space-group names.
They are only intended as comments.
;
_olex2_refinement_description
;
1. Fixed Uiso
 At 1.2 times of:
  All C(H) groups
 At 1.5 times of:
  All C(H,H,H) groups
2.a Ternary CH refined with riding coordinates:
 C011(H011), C029(H029)
2.b Aromatic/amide H refined with riding coordinates:
 C00W(H00W), C01E(H01E), C01I(H01I), C01K(H01K), C01O(H01O), C01W(H01W),
 C020(H020), C024(H024), C028(H028), C02E(H02E), C02H(H02H), C02J(H02J),
 C02P(H02P), C036(H036)
2.c Idealised Me refined as rotating group:
 C032(H03A,H03B,H03C), C038(H03D,H03E,H03F), C2(H2A,H2B,H2C)
;
_platon_squeeze_void_probe_radius 1.20
_olex2_submission_special_instructions 'No special instructions were received'

loop_
_space_group_symop_operation_xyz
'x, y, z'
'-x+1/2, -y+1/2, z'
'x+1/2, -y, -z+1/2'
'-x, y+1/2, -z+1/2'
'-x, -y, -z'
'x-1/2, y-1/2, -z'
'-x-1/2, y, z-1/2'
'x, -y-1/2, z-1/2'

loop_
_atom_site_label
_atom_site_type_symbol
_atom_site_fract_x
_atom_site_fract_y
_atom_site_fract_z
_atom_site_U_iso_or_equiv
_atom_site_adp_type
_atom_site_occupancy
_atom_site_site_symmetry_order
_atom_site_calc_flag
_atom_site_refinement_flags_posn
_atom_site_refinement_flags_adp
_atom_site_refinement_flags_occupancy
_atom_site_disorder_assembly
_atom_site_disorder_group
Br1 Br 0.29606(7) 0.14930(4) 0.46095(3) 0.0766(4) Uani 1 1 d . . . . .
Ni1 Ni 0.250000 0.250000 0.41266(4) 0.0537(4) Uani 1 2 d S T P . .
N1 N 0.1633(3) 0.2255(2) 0.3453(2) 0.0428(11) Uani 1 1 d . . . . .
C00D C 0.0719(4) 0.2014(3) 0.3468(2) 0.0433(13) Uani 1 1 d . . . . .
C00O C 0.1115(4) 0.0111(3) 0.3778(3) 0.0528(16) Uani 1 1 d . . . . .
C00P C 0.250000 0.250000 0.1975(4) 0.048(2) Uani 1 2 d S T P . .
C00Q C 0.0551(4) 0.1294(3) 0.3460(3) 0.0473(14) Uani 1 1 d . . . . .
C00F C 0.2017(4) 0.2378(3) 0.2936(2) 0.0405(13) Uani 1 1 d . . . . .
C00J C 0.1726(5) 0.2346(3) 0.2324(2) 0.0473(15) Uani 1 1 d . . . . .
C00W C 0.2672(5) 0.0742(4) 0.2733(3) 0.0611(18) Uani 1 1 d . . . . .
H00W H 0.305602 0.080711 0.305779 0.073 Uiso 1 1 calc R . . . .
C00X C -0.0001(4) 0.2490(3) 0.3475(3) 0.0541(16) Uani 1 1 d . . . . .
C00Y C 0.1736(5) 0.0692(3) 0.2830(3) 0.0532(16) Uani 1 1 d . . . . .
C011 C 0.1364(4) 0.0778(3) 0.3459(3) 0.0491(15) Uani 1 1 d . . . . .
H011 H 0.184841 0.099482 0.369338 0.059 Uiso 1 1 calc R . . . .
C019 C 0.0898(6) 0.2193(4) 0.2048(3) 0.0629(19) Uani 1 1 d . . . . .
C01E C -0.0338(5) 0.1071(4) 0.3432(4) 0.067(2) Uani 1 1 d . . . . .
H01E H -0.045478 0.059892 0.339956 0.080 Uiso 1 1 calc R . . . .
C01I C -0.0879(5) 0.2222(4) 0.3467(4) 0.076(2) Uani 1 1 d . . . . .
H01I H -0.136726 0.252816 0.347176 0.092 Uiso 1 1 calc R . . . .
C01K C 0.1106(6) 0.0100(4) 0.4389(3) 0.073(2) Uani 1 1 d . . . . .
H01K H 0.124398 0.050664 0.459229 0.088 Uiso 1 1 calc R . . . .
C01L C 0.250000 0.250000 0.1372(4) 0.061(3) Uani 1 2 d S T P . .
C01O C 0.1190(6) 0.0553(4) 0.2337(3) 0.0644(19) Uani 1 1 d . . . . .
H01O H 0.056800 0.049127 0.238748 0.077 Uiso 1 1 calc R . . . .
C01W C 0.0902(6) -0.0500(4) 0.3488(3) 0.077(2) Uani 1 1 d . . . . .
H01W H 0.089913 -0.051427 0.307422 0.092 Uiso 1 1 calc R . . . .
C020 C 0.3353(7) 0.2662(4) 0.1086(3) 0.080(2) Uani 1 1 d . . . . .
H020 H 0.338410 0.267877 0.067252 0.096 Uiso 1 1 calc R . . . .
C024 C 0.0900(7) 0.2211(4) 0.1409(3) 0.080(3) Uani 1 1 d . . . . .
H024 H 0.035641 0.213058 0.120965 0.096 Uiso 1 1 calc R . . . .
C028 C 0.3041(6) 0.0697(4) 0.2172(4) 0.080(2) Uani 1 1 d . . . . .
H028 H 0.366606 0.074399 0.212364 0.096 Uiso 1 1 calc R . . . .
C029 C 0.0138(5) 0.3256(4) 0.3508(3) 0.0653(19) Uani 1 1 d . . . . .
H029 H 0.079300 0.334148 0.353984 0.078 Uiso 1 1 calc R . . . .
C02D C -0.1054(5) 0.1523(4) 0.3452(5) 0.085(3) Uani 1 1 d . . . . .
C02E C 0.0686(7) -0.1112(5) 0.4425(4) 0.087(3) Uani 1 1 d . . . . .
H02E H 0.054740 -0.151128 0.463771 0.104 Uiso 1 1 calc R . . . .
C02H C 0.0900(7) -0.0492(4) 0.4718(3) 0.079(2) Uani 1 1 d . . . . .
H02H H 0.090588 -0.047598 0.513255 0.095 Uiso 1 1 calc R . . . .
C02J C 0.1560(8) 0.0508(4) 0.1780(3) 0.086(3) Uani 1 1 d . . . . .
H02J H 0.117976 0.042419 0.145687 0.103 Uiso 1 1 calc R . . . .
C02P C 0.2501(8) 0.0584(4) 0.1681(3) 0.075(2) Uani 1 1 d . . . . .
H02P H 0.274635 0.055820 0.129983 0.091 Uiso 1 1 calc R . . . .
C032 C -0.0197(7) 0.3610(4) 0.2948(5) 0.096(3) Uani 1 1 d . . . . .
H03A H 0.012509 0.343084 0.261010 0.144 Uiso 1 1 calc GR . . . .
H03B H -0.009388 0.409970 0.297925 0.144 Uiso 1 1 calc GR . . . .
H03C H -0.083617 0.352408 0.290098 0.144 Uiso 1 1 calc GR . . . .
C036 C 0.0685(8) -0.1110(4) 0.3822(4) 0.099(3) Uani 1 1 d . . . . .
H036 H 0.054061 -0.151591 0.361994 0.119 Uiso 1 1 calc R . . . .
C038 C -0.0318(6) 0.3565(5) 0.4064(4) 0.086(3) Uani 1 1 d . . . . .
H03D H -0.093279 0.369178 0.397082 0.129 Uiso 1 1 calc GR . . . .
H03E H 0.001201 0.396813 0.418998 0.129 Uiso 1 1 calc GR . . . .
H03F H -0.031773 0.322756 0.437817 0.129 Uiso 1 1 calc GR . . . .
C2 C -0.2055(6) 0.1252(6) 0.3407(7) 0.127(5) Uani 1 1 d . . . . .
H2A H -0.212648 0.099121 0.304532 0.191 Uiso 1 1 calc GR . . . .
H2B H -0.246635 0.163763 0.340461 0.191 Uiso 1 1 calc GR . . . .
H2C H -0.218516 0.095973 0.374211 0.191 Uiso 1 1 calc GR . . . .
H019 H 0.031(4) 0.204(3) 0.233(2) 0.044(16) Uiso 1 1 d . . . . .

loop_
_atom_site_aniso_label
_atom_site_aniso_U_11
_atom_site_aniso_U_22
_atom_site_aniso_U_33
_atom_site_aniso_U_23
_atom_site_aniso_U_13
_atom_site_aniso_U_12
Br1 0.1069(8) 0.0694(6) 0.0534(5) 0.0093(3) -0.0124(4) -0.0100(4)
Ni1 0.0656(8) 0.0611(8) 0.0346(6) 0.000 0.000 -0.0132(6)
N1 0.051(3) 0.039(3) 0.039(2) 0.0017(19) 0.001(2) 0.001(2)
C00D 0.044(3) 0.043(3) 0.043(3) 0.002(2) -0.001(2) -0.002(3)
C00O 0.055(4) 0.045(4) 0.059(4) 0.006(3) -0.008(3) 0.001(3)
C00P 0.070(6) 0.032(4) 0.040(4) 0.000 0.000 0.008(4)
C00Q 0.052(4) 0.037(3) 0.053(3) 0.000(3) 0.000(3) 0.002(3)
C00F 0.048(3) 0.037(3) 0.036(3) -0.002(2) -0.002(2) 0.000(2)
C00J 0.065(4) 0.039(3) 0.038(3) -0.004(2) -0.008(3) 0.005(3)
C00W 0.066(5) 0.054(4) 0.063(4) -0.009(3) 0.004(3) 0.003(3)
C00X 0.054(4) 0.045(4) 0.063(4) -0.001(3) 0.008(3) 0.004(3)
C00Y 0.063(4) 0.048(4) 0.048(3) 0.002(3) -0.005(3) 0.006(3)
C011 0.057(4) 0.041(4) 0.050(3) -0.002(3) -0.005(3) -0.002(3)
C019 0.082(5) 0.046(4) 0.060(4) -0.008(3) -0.020(4) 0.006(4)
C01E 0.051(4) 0.044(4) 0.106(6) 0.011(4) 0.004(4) -0.002(3)
C01I 0.054(5) 0.050(5) 0.125(7) -0.004(4) 0.002(4) 0.003(4)
C01K 0.102(6) 0.054(5) 0.063(4) -0.009(4) 0.003(4) -0.015(4)
C01L 0.091(8) 0.053(6) 0.037(4) 0.000 0.000 0.007(5)
C01O 0.079(5) 0.051(4) 0.063(4) 0.000(3) -0.014(4) 0.006(4)
C01W 0.116(7) 0.050(4) 0.064(4) 0.008(3) -0.023(4) -0.018(4)
C020 0.125(8) 0.075(6) 0.040(3) 0.003(3) 0.010(5) 0.016(5)
C024 0.108(7) 0.077(6) 0.055(4) -0.006(4) -0.039(5) 0.012(5)
C028 0.080(6) 0.063(5) 0.096(6) 0.005(4) 0.021(5) 0.016(4)
C029 0.063(4) 0.042(4) 0.090(5) 0.007(4) 0.005(4) 0.007(3)
C02D 0.054(5) 0.049(5) 0.153(9) 0.022(5) 0.003(5) -0.004(4)
C02E 0.112(7) 0.066(6) 0.082(6) 0.030(4) -0.020(5) -0.026(5)
C02H 0.115(7) 0.065(5) 0.056(4) 0.002(4) -0.003(4) -0.024(5)
C02J 0.144(9) 0.061(5) 0.053(4) 0.000(4) -0.023(5) 0.011(5)
C02P 0.116(7) 0.052(4) 0.059(4) 0.005(3) 0.023(5) 0.013(5)
C032 0.091(7) 0.045(5) 0.151(9) 0.028(5) -0.002(6) 0.001(4)
C036 0.166(10) 0.058(6) 0.074(6) -0.001(4) -0.021(6) -0.034(6)
C038 0.081(6) 0.074(6) 0.103(6) -0.014(5) 0.004(5) 0.016(5)
C2 0.056(6) 0.077(7) 0.249(16) 0.019(9) -0.001(7) -0.007(5)

loop_
_atom_type_symbol
_atom_type_description
_atom_type_scat_dispersion_real
_atom_type_scat_dispersion_imag
_atom_type_scat_source
C C 0.0033 0.0016 'International Tables Vol C Tables 4.2.6.8 and 6.1.1.4'
H H 0.0000 0.0000 'International Tables Vol C Tables 4.2.6.8 and 6.1.1.4'
Br Br -0.2901 2.4595 'International Tables Vol C Tables 4.2.6.8 and 6.1.1.4'
N N 0.0061 0.0033 'International Tables Vol C Tables 4.2.6.8 and 6.1.1.4'
Ni Ni 0.3393 1.1124 'International Tables Vol C Tables 4.2.6.8 and 6.1.1.4'

loop_
_geom_angle_atom_site_label_1
_geom_angle_atom_site_label_2
_geom_angle_atom_site_label_3
_geom_angle
_geom_angle_site_symmetry_1
_geom_angle_site_symmetry_3
_geom_angle_publ_flag
Br1 Ni1 Br1 124.46(6) . 2 ?
N1 Ni1 Br1 111.01(14) . 2 ?
N1 Ni1 Br1 111.00(14) 2 . ?
N1 Ni1 Br1 109.53(14) . . ?
N1 Ni1 Br1 109.53(14) 2 2 ?
N1 Ni1 N1 83.9(3) 2 . ?
C00D N1 Ni1 130.6(4) . . ?
C00F N1 Ni1 110.2(4) . . ?
C00F N1 C00D 119.1(5) . . ?
C00Q C00D N1 119.1(5) . . ?
C00X C00D N1 120.0(6) . . ?
C00X C00D C00Q 120.9(6) . . ?
C01K C00O C011 119.1(6) . . ?
C01K C00O C01W 117.2(6) . . ?
C01W C00O C011 123.7(6) . . ?
C00J C00P C00J 112.6(7) 2 . ?
C01L C00P C00J 123.7(4) . 2 ?
C01L C00P C00J 123.7(4) . . ?
C00D C00Q C011 119.8(5) . . ?
C01E C00Q C00D 118.3(6) . . ?
C01E C00Q C011 121.9(6) . . ?
N1 C00F C00F 117.7(3) . 2 ?
N1 C00F C00J 135.1(6) . . ?
C00J C00F C00F 107.2(4) . 2 ?
C00P C00J C00F 106.3(6) . . ?
C019 C00J C00P 120.0(6) . . ?
C019 C00J C00F 133.7(6) . . ?
C00Y C00W H00W 119.1 . . ?
C028 C00W H00W 119.1 . . ?
C028 C00W C00Y 121.8(7) . . ?
C00D C00X C029 123.1(6) . . ?
C01I C00X C00D 117.2(6) . . ?
C01I C00X C029 119.7(6) . . ?
C00W C00Y C011 119.3(6) . . ?
C01O C00Y C00W 117.3(6) . . ?
C01O C00Y C011 123.4(6) . . ?
C00O C011 C00Q 110.9(5) . . ?
C00O C011 C00Y 115.6(5) . . ?
C00O C011 H011 106.5 . . ?
C00Q C011 H011 106.5 . . ?
C00Y C011 C00Q 110.3(5) . . ?
C00Y C011 H011 106.5 . . ?
C00J C019 C024 115.9(8) . . ?
C00J C019 H019 119(3) . . ?
C024 C019 H019 125(3) . . ?
C00Q C01E H01E 119.0 . . ?
C02D C01E C00Q 122.0(7) . . ?
C02D C01E H01E 119.0 . . ?
C00X C01I H01I 118.7 . . ?
C02D C01I C00X 122.7(7) . . ?
C02D C01I H01I 118.7 . . ?
C00O C01K H01K 118.5 . . ?
C00O C01K C02H 123.0(7) . . ?
C02H C01K H01K 118.5 . . ?
C00P C01L C020 116.4(5) . . ?
C00P C01L C020 116.4(5) . 2 ?
C020 C01L C020 127.3(9) . 2 ?
C00Y C01O H01O 119.7 . . ?
C02J C01O C00Y 120.7(8) . . ?
C02J C01O H01O 119.7 . . ?
C00O C01W H01W 119.8 . . ?
C00O C01W C036 120.3(7) . . ?
C036 C01W H01W 119.8 . . ?
C01L C020 H020 119.6 . . ?
C024 C020 C01L 120.8(7) 2 . ?
C024 C020 H020 119.6 2 . ?
C019 C024 H024 118.4 . . ?
C020 C024 C019 123.2(8) 2 . ?
C020 C024 H024 118.4 2 . ?
C00W C028 H028 119.5 . . ?
C00W C028 C02P 121.1(8) . . ?
C02P C028 H028 119.5 . . ?
C00X C029 H029 107.7 . . ?
C00X C029 C032 111.1(7) . . ?
C00X C029 C038 111.4(7) . . ?
C032 C029 H029 107.7 . . ?
C032 C029 C038 110.9(7) . . ?
C038 C029 H029 107.7 . . ?
C01E C02D C01I 118.9(7) . . ?
C01E C02D C2 120.5(8) . . ?
C01I C02D C2 120.4(7) . . ?
C02H C02E H02E 121.0 . . ?
C036 C02E H02E 121.0 . . ?
C036 C02E C02H 118.0(7) . . ?
C01K C02H C02E 119.9(7) . . ?
C01K C02H H02H 120.0 . . ?
C02E C02H H02H 120.0 . . ?
C01O C02J H02J 119.0 . . ?
C01O C02J C02P 121.9(8) . . ?
C02P C02J H02J 119.0 . . ?
C028 C02P C02J 117.2(7) . . ?
C028 C02P H02P 121.4 . . ?
C02J C02P H02P 121.4 . . ?
C029 C032 H03A 109.5 . . ?
C029 C032 H03B 109.5 . . ?
C029 C032 H03C 109.5 . . ?
H03A C032 H03B 109.5 . . ?
H03A C032 H03C 109.5 . . ?
H03B C032 H03C 109.5 . . ?
C01W C036 H036 119.2 . . ?
C02E C036 C01W 121.7(8) . . ?
C02E C036 H036 119.2 . . ?
C029 C038 H03D 109.5 . . ?
C029 C038 H03E 109.5 . . ?
C029 C038 H03F 109.5 . . ?
H03D C038 H03E 109.5 . . ?
H03D C038 H03F 109.5 . . ?
H03E C038 H03F 109.5 . . ?
C02D C2 H2A 109.5 . . ?
C02D C2 H2B 109.5 . . ?
C02D C2 H2C 109.5 . . ?
H2A C2 H2B 109.5 . . ?
H2A C2 H2C 109.5 . . ?
H2B C2 H2C 109.5 . . ?

loop_
_geom_bond_atom_site_label_1
_geom_bond_atom_site_label_2
_geom_bond_distance
_geom_bond_site_symmetry_2
_geom_bond_publ_flag
Br1 Ni1 2.3266(9) . ?
Ni1 N1 2.034(5) . ?
Ni1 N1 2.034(5) 2 ?
N1 C00D 1.423(8) . ?
N1 C00F 1.313(7) . ?
C00D C00Q 1.411(8) . ?
C00D C00X 1.403(9) . ?
C00O C011 1.519(9) . ?
C00O C01K 1.370(9) . ?
C00O C01W 1.382(10) . ?
C00P C00J 1.414(8) . ?
C00P C00J 1.414(8) 2 ?
C00P C01L 1.354(12) . ?
C00Q C011 1.556(9) . ?
C00Q C01E 1.379(9) . ?
C00F C00F 1.497(12) 2 ?
C00F C00J 1.439(8) . ?
C00J C019 1.398(9) . ?
C00W H00W 0.9300 . ?
C00W C00Y 1.398(10) . ?
C00W C028 1.374(10) . ?
C00X C01I 1.391(10) . ?
C00X C029 1.495(10) . ?
C00Y C011 1.524(9) . ?
C00Y C01O 1.392(9) . ?
C011 H011 0.9800 . ?
C019 C024 1.434(10) . ?
C019 H019 1.12(6) . ?
C01E H01E 0.9300 . ?
C01E C02D 1.369(11) . ?
C01I H01I 0.9300 . ?
C01I C02D 1.374(11) . ?
C01K H01K 0.9300 . ?
C01K C02H 1.396(10) . ?
C01L C020 1.443(10) . ?
C01L C020 1.443(10) 2 ?
C01O H01O 0.9300 . ?
C01O C02J 1.366(11) . ?
C01W H01W 0.9300 . ?
C01W C036 1.433(11) . ?
C020 H020 0.9300 . ?
C020 C024 1.339(12) 2 ?
C024 H024 0.9300 . ?
C028 H028 0.9300 . ?
C028 C02P 1.377(12) . ?
C029 H029 0.9800 . ?
C029 C032 1.513(12) . ?
C029 C038 1.537(12) . ?
C02D C2 1.565(11) . ?
C02E H02E 0.9300 . ?
C02E C02H 1.402(12) . ?
C02E C036 1.352(11) . ?
C02H H02H 0.9300 . ?
C02J H02J 0.9300 . ?
C02J C02P 1.409(14) . ?
C02P H02P 0.9300 . ?
C032 H03A 0.9600 . ?
C032 H03B 0.9600 . ?
C032 H03C 0.9600 . ?
C036 H036 0.9300 . ?
C038 H03D 0.9600 . ?
C038 H03E 0.9600 . ?
C038 H03F 0.9600 . ?
C2 H2A 0.9600 . ?
C2 H2B 0.9600 . ?
C2 H2C 0.9600 . ?

loop_
_geom_torsion_atom_site_label_1
_geom_torsion_atom_site_label_2
_geom_torsion_atom_site_label_3
_geom_torsion_atom_site_label_4
_geom_torsion
_geom_torsion_site_symmetry_1
_geom_torsion_site_symmetry_2
_geom_torsion_site_symmetry_3
_geom_torsion_site_symmetry_4
_geom_torsion_publ_flag
Ni1 N1 C00D C00Q -92.7(6) . . . . ?
Ni1 N1 C00D C00X 88.9(6) . . . . ?
Ni1 N1 C00F C00F 3.4(8) . . . 2 ?
Ni1 N1 C00F C00J -175.6(6) . . . . ?
N1 C00D C00Q C011 2.2(8) . . . . ?
N1 C00D C00Q C01E -175.5(6) . . . . ?
N1 C00D C00X C01I 177.7(6) . . . . ?
N1 C00D C00X C029 -4.2(9) . . . . ?
N1 C00F C00J C00P -175.9(6) . . . . ?
N1 C00F C00J C019 3.0(12) . . . . ?
C00D N1 C00F C00F -179.2(6) . . . 2 ?
C00D N1 C00F C00J 1.8(10) . . . . ?
C00D C00Q C011 C00O 148.9(5) . . . . ?
C00D C00Q C011 C00Y -81.8(7) . . . . ?
C00D C00Q C01E C02D -4.4(11) . . . . ?
C00D C00X C01I C02D -0.1(13) . . . . ?
C00D C00X C029 C032 115.5(8) . . . . ?
C00D C00X C029 C038 -120.3(7) . . . . ?
C00O C01K C02H C02E -0.3(15) . . . . ?
C00O C01W C036 C02E -0.3(16) . . . . ?
C00P C00J C019 C024 -0.4(9) . . . . ?
C00P C01L C020 C024 1.4(9) . . . 2 ?
C00Q C00D C00X C01I -0.7(9) . . . . ?
C00Q C00D C00X C029 177.4(6) . . . . ?
C00Q C01E C02D C01I 3.6(15) . . . . ?
C00Q C01E C02D C2 178.8(10) . . . . ?
C00F N1 C00D C00Q 90.5(7) . . . . ?
C00F N1 C00D C00X -87.9(7) . . . . ?
C00F C00F C00J C00P 5.0(7) 2 . . . ?
C00F C00F C00J C019 -176.1(7) 2 . . . ?
C00F C00J C019 C024 -179.3(7) . . . . ?
C00J C00P C00J C00F -2.0(3) 2 . . . ?
C00J C00P C00J C019 178.9(7) 2 . . . ?
C00J C00P C01L C020 -179.4(5) 2 . . 2 ?
C00J C00P C01L C020 0.6(5) 2 . . . ?
C00J C00P C01L C020 -179.4(5) . . . . ?
C00J C00P C01L C020 0.6(5) . . . 2 ?
C00J C019 C024 C020 2.5(11) . . . 2 ?
C00W C00Y C011 C00O -101.6(7) . . . . ?
C00W C00Y C011 C00Q 131.6(6) . . . . ?
C00W C00Y C01O C02J -3.5(10) . . . . ?
C00W C028 C02P C02J -0.7(12) . . . . ?
C00X C00D C00Q C011 -179.4(6) . . . . ?
C00X C00D C00Q C01E 2.9(9) . . . . ?
C00X C01I C02D C01E -1.3(16) . . . . ?
C00X C01I C02D C2 -176.5(10) . . . . ?
C00Y C00W C028 C02P -1.6(12) . . . . ?
C00Y C01O C02J C02P 1.3(12) . . . . ?
C011 C00O C01K C02H -178.9(8) . . . . ?
C011 C00O C01W C036 179.2(8) . . . . ?
C011 C00Q C01E C02D 178.0(8) . . . . ?
C011 C00Y C01O C02J 177.5(7) . . . . ?
C01E C00Q C011 C00O -33.5(8) . . . . ?
C01E C00Q C011 C00Y 95.8(8) . . . . ?
C01I C00X C029 C032 -66.5(10) . . . . ?
C01I C00X C029 C038 57.7(10) . . . . ?
C01K C00O C011 C00Q -77.7(8) . . . . ?
C01K C00O C011 C00Y 155.7(7) . . . . ?
C01K C00O C01W C036 -0.1(13) . . . . ?
C01L C00P C00J C00F 178.0(3) . . . . ?
C01L C00P C00J C019 -1.1(7) . . . . ?
C01O C00Y C011 C00O 77.4(8) . . . . ?
C01O C00Y C011 C00Q -49.4(8) . . . . ?
C01O C02J C02P C028 0.9(12) . . . . ?
C01W C00O C011 C00Q 103.0(8) . . . . ?
C01W C00O C011 C00Y -23.5(10) . . . . ?
C01W C00O C01K C02H 0.4(13) . . . . ?
C020 C01L C020 C024 -178.6(9) 2 . . 2 ?
C028 C00W C00Y C011 -177.3(7) . . . . ?
C028 C00W C00Y C01O 3.7(10) . . . . ?
C029 C00X C01I C02D -178.3(9) . . . . ?
C02H C02E C036 C01W 0.4(16) . . . . ?
C036 C02E C02H C01K -0.1(15) . . . . ?

loop_
_platon_squeeze_void_nr
_platon_squeeze_void_average_x
_platon_squeeze_void_average_y
_platon_squeeze_void_average_z
_platon_squeeze_void_volume
_platon_squeeze_void_count_electrons
_platon_squeeze_void_content
1 -0.005 0.004 0.000 957 190 ' '
2 -0.096 0.404 0.500 958 189 ' '
